data_7041886
loop_
_publ_author_name
'Tanimoto, Hiroki'
'Fujiwara, Taro'
'Mori, Junta'
'Nagao, Tomohiko'
'Nishiyama, Yasuhiro'
'Morimoto, Tsumoru'
'Ito, Shunichiro'
'Tanaka, Kazuo'
'Chujo, Yoshiki'
'Kakiuchi, Kiyomi'

_publ_section_title
;
 Extended germa[N]pericyclynes: synthesis and characterization.
;
_journal_issue 7
_journal_name_full 'Dalton transactions (Cambridge, England : 2003)'
_journal_page_first 2281
_journal_page_last 2288
_journal_paper_doi 10.1039/c6dt04633a
_journal_volume 46
_journal_year 2017
_chemical_formula_moiety 'C66 H40 Cl4 Ge4'
_chemical_formula_sum 'C66 H40 Cl4 Ge4'
_chemical_formula_weight 1265.21
_chemical_name_common 'Ext_PhGe4 with CH2Cl2'
_chemical_name_systematic 'extended octaphenyl germa[4]pericyclyne'
_space_group_crystal_system tetragonal
_space_group_IT_number 87
_space_group_name_Hall '-I 4'
_space_group_name_H-M_alt 'I 4/m'
_symmetry_space_group_name_Hall '-I 4'
_symmetry_space_group_name_H-M 'I 4/m'
_atom_sites_solution_hydrogens geom
_atom_sites_solution_primary direct
_atom_sites_solution_secondary difmap
_audit_update_record
;
2016-11-12 deposited with the CCDC.
2017-01-16 downloaded from the CCDC.
;
_cell_angle_alpha 90.0000
_cell_angle_beta 90.0000
_cell_angle_gamma 90.0000
_cell_formula_units_Z 2
_cell_length_a 13.7886(6)
_cell_length_b 13.7886(6)
_cell_length_c 15.0538(3)
_cell_measurement_reflns_used 19219
_cell_measurement_temperature 123
_cell_measurement_theta_max 27.49
_cell_measurement_theta_min 3.42
_cell_volume 2862.11(19)
_computing_cell_refinement 'RAPID AUTO'
_computing_data_collection 'RAPID AUTO (Rigaku, ????)'
_computing_data_reduction 'RAPID AUTO'
_computing_molecular_graphics 'CrystalStructure 4.2'
_computing_publication_material 'CrystalStructure 4.2 (Rigaku, 2015)'
_computing_structure_refinement 'SHELXL Version 2014/7 (Sheldrick, 2008)'
_computing_structure_solution 'SHELXT Version 2014/5 (Sheldrick, 2014)'
_diffrn_ambient_temperature 123
_diffrn_detector_area_resol_mean 10.000
_diffrn_measured_fraction_theta_full 0.997
_diffrn_measured_fraction_theta_max 0.998
_diffrn_measurement_device_type 'Rigaku R-AXIS RAPID'
_diffrn_measurement_method \w
_diffrn_radiation_type 'Mo K\a'
_diffrn_radiation_wavelength 0.71075
_diffrn_reflns_av_R_equivalents 0.0411
_diffrn_reflns_Laue_measured_fraction_full 0.997
_diffrn_reflns_Laue_measured_fraction_max 0.998
_diffrn_reflns_limit_h_max 17
_diffrn_reflns_limit_h_min -17
_diffrn_reflns_limit_k_max 17
_diffrn_reflns_limit_k_min -17
_diffrn_reflns_limit_l_max 18
_diffrn_reflns_limit_l_min -19
_diffrn_reflns_number 24146
_diffrn_reflns_point_group_measured_fraction_full 0.997
_diffrn_reflns_point_group_measured_fraction_max 0.998
_diffrn_reflns_theta_full 25.242
_diffrn_reflns_theta_max 27.480
_diffrn_reflns_theta_min 3.419
_diffrn_standards_number 0
_exptl_absorpt_coefficient_mu 2.306
_exptl_absorpt_correction_T_max 0.871
_exptl_absorpt_correction_T_min 0.529
_exptl_absorpt_correction_type multi-scan
_exptl_absorpt_process_details 'ABSCOR (Rigaku, 1995)'
_exptl_crystal_colour colorless
_exptl_crystal_density_diffrn 1.468
_exptl_crystal_density_method 'not measured'
_exptl_crystal_description prism
_exptl_crystal_F_000 1264.00
_exptl_crystal_size_max 0.170
_exptl_crystal_size_mid 0.080
_exptl_crystal_size_min 0.060
_refine_diff_density_max 0.84
_refine_diff_density_min -0.50
_refine_ls_extinction_method none
_refine_ls_goodness_of_fit_ref 1.114
_refine_ls_hydrogen_treatment constr
_refine_ls_number_parameters 103
_refine_ls_number_reflns 1699
_refine_ls_number_restraints 0
_refine_ls_R_factor_all 0.0478
_refine_ls_R_factor_gt 0.0416
_refine_ls_shift/su_max 0.000
_refine_ls_structure_factor_coef Fsqd
_refine_ls_weighting_details 'w = 1/[\s^2^(Fo^2^)+(0.0561P)^2^+6.1940P] where P=(Fo^2^+2Fc^2^)/3'
_refine_ls_weighting_scheme calc
_refine_ls_wR_factor_gt 0.1076
_refine_ls_wR_factor_ref 0.1108
_reflns_Friedel_coverage 0.000
_reflns_number_gt 1503
_reflns_number_total 1699
_reflns_threshold_expression F^2^>2.0\s(F^2^)
_cod_data_source_file c6dt04633a2.cif
_cod_data_source_block Extended-Ph-Ge4pericyclyne
_cod_depositor_comments 'Adding full bibliography for 7041886--7041889.cif.'
_cod_original_cell_volume 2862.13(19)
_cod_database_code 7041886

loop_
_space_group_symop_operation_xyz
'x, y, z'
'-x, -y, z'
'-y, x, z'
'y, -x, z'
'x+1/2, y+1/2, z+1/2'
'-x+1/2, -y+1/2, z+1/2'
'-y+1/2, x+1/2, z+1/2'
'y+1/2, -x+1/2, z+1/2'
'-x, -y, -z'
'x, y, -z'
'y, -x, -z'
'-y, x, -z'
'-x+1/2, -y+1/2, -z+1/2'
'x+1/2, y+1/2, -z+1/2'
'y+1/2, -x+1/2, -z+1/2'
'-y+1/2, x+1/2, -z+1/2'

loop_
_atom_site_label
_atom_site_type_symbol
_atom_site_fract_x
_atom_site_fract_y
_atom_site_fract_z
_atom_site_U_iso_or_equiv
_atom_site_adp_type
_atom_site_occupancy
_atom_site_site_symmetry_order
_atom_site_calc_flag
_atom_site_refinement_flags_posn
_atom_site_refinement_flags_adp
_atom_site_refinement_flags_occupancy
Ge1 Ge 0.17377(3) 0.34657(3) 0.5000 0.03270(17) Uani 1 2 d S T P
Cl1 Cl 0.5000 0.5000 0.9047(2) 0.1280(13) Uani 1 4 d S T P
Cl2 Cl 0.4001(4) 0.5325(4) 0.5000 0.1203(16) Uani 0.5 2 d S T P
C1 C 0.2328(3) 0.2223(3) 0.5000 0.0403(9) Uani 1 2 d S T P
C2 C 0.2636(3) 0.1403(3) 0.5000 0.0403(9) Uani 1 2 d S T P
C3 C 0.2949(3) 0.0461(3) 0.5000 0.0376(9) Uani 1 2 d S T P
C4 C 0.3199(3) -0.0375(3) 0.5000 0.0387(9) Uani 1 2 d S T P
C5 C 0.2045(2) 0.4141(2) 0.60800(19) 0.0372(6) Uani 1 1 d . . .
C6 C 0.2760(3) 0.3809(3) 0.6645(2) 0.0591(10) Uani 1 1 d . . .
H6 H 0.3106 0.3232 0.6507 0.071 Uiso 1 1 calc R U .
C7 C 0.2973(3) 0.4326(4) 0.7420(3) 0.0785(14) Uani 1 1 d . . .
H7 H 0.3469 0.4102 0.7807 0.094 Uiso 1 1 calc R U .
C8 C 0.2476(3) 0.5141(4) 0.7620(3) 0.0691(12) Uani 1 1 d . . .
H8 H 0.2624 0.5486 0.8149 0.083 Uiso 1 1 calc R U .
C9 C 0.1761(3) 0.5475(3) 0.7069(3) 0.0573(9) Uani 1 1 d . . .
H9 H 0.1415 0.6049 0.7216 0.069 Uiso 1 1 calc R U .
C10 C 0.1544(2) 0.4981(2) 0.6302(2) 0.0458(7) Uani 1 1 d . . .
H10 H 0.1047 0.5214 0.5921 0.055 Uiso 1 1 calc R U .
C11 C 0.485(5) 0.5476(17) 1.0000 0.065(7) Uani 0.25 2 d S T P
C12 C 0.5000 0.5000 0.5764(16) 0.133(10) Uani 0.5 4 d S T P

loop_
_atom_site_aniso_label
_atom_site_aniso_U_11
_atom_site_aniso_U_22
_atom_site_aniso_U_33
_atom_site_aniso_U_23
_atom_site_aniso_U_13
_atom_site_aniso_U_12
Ge1 0.0293(2) 0.0311(2) 0.0377(3) 0.000 0.000 0.00135(15)
Cl1 0.161(2) 0.161(2) 0.0619(16) 0.000 0.000 0.000
Cl2 0.104(3) 0.110(3) 0.147(4) 0.000 0.000 -0.027(3)
C1 0.034(2) 0.034(2) 0.054(3) 0.000 0.000 0.0018(16)
C2 0.036(2) 0.038(2) 0.047(2) 0.000 0.000 -0.0001(17)
C3 0.036(2) 0.038(2) 0.039(2) 0.000 0.000 -0.0017(17)
C4 0.038(2) 0.035(2) 0.043(2) 0.000 0.000 0.0008(16)
C5 0.0335(13) 0.0438(15) 0.0342(14) 0.0009(12) 0.0029(11) -0.0032(11)
C6 0.0458(18) 0.083(3) 0.0488(19) -0.0088(18) -0.0063(15) 0.0190(18)
C7 0.051(2) 0.137(4) 0.048(2) -0.019(2) -0.0139(18) 0.017(2)
C8 0.056(2) 0.106(3) 0.046(2) -0.028(2) 0.0059(17) -0.011(2)
C9 0.062(2) 0.057(2) 0.054(2) -0.0136(17) 0.0129(17) -0.0060(16)
C10 0.0513(17) 0.0433(16) 0.0428(17) 0.0016(14) 0.0016(14) 0.0012(14)
C11 0.09(2) 0.043(14) 0.062(12) 0.000 0.000 0.00(2)
C12 0.167(17) 0.167(17) 0.065(14) 0.000 0.000 0.000

loop_
_atom_type_symbol
_atom_type_description
_atom_type_scat_dispersion_real
_atom_type_scat_dispersion_imag
_atom_type_scat_source
C C 0.0033 0.0016
;
International Tables for Crystallography
(Vol. C, Tables 4.2.6.8 and 6.1.1.4)
;
H H 0.0000 0.0000
;
International Tables for Crystallography
(Vol. C, Table 6.1.1.4)
;
Ge Ge 0.1547 1.8001
;
International Tables for Crystallography
(Vol. C, Tables 4.2.6.8 and 6.1.1.4)
;
Cl Cl 0.1484 0.1585
;
International Tables for Crystallography
(Vol. C, Tables 4.2.6.8 and 6.1.1.4)
;

loop_
_geom_angle_atom_site_label_1
_geom_angle_atom_site_label_2
_geom_angle_atom_site_label_3
_geom_angle
_geom_angle_site_symmetry_1
_geom_angle_site_symmetry_3
C1 Ge1 C4 104.32(18) . 3
C1 Ge1 C5 110.06(11) . .
C4 Ge1 C5 108.05(10) 3 .
C1 Ge1 C5 110.06(11) . 10_556
C4 Ge1 C5 108.04(10) 3 10_556
C5 Ge1 C5 115.65(17) . 10_556
C11 Cl1 C11 35.7(8) 11_567 9_667
C11 Cl1 C11 51.3(13) 11_567 3_655
C11 Cl1 C11 35.7(8) 9_667 3_655
C11 Cl1 C11 35.7(8) 11_567 .
C11 Cl1 C11 51.3(13) 9_667 .
C11 Cl1 C11 35.7(8) 3_655 .
C12 Cl2 C12 76.9(12) . 9_666
C12 Cl2 Cl2 56.4(3) . 3_655
C12 Cl2 Cl2 56.4(3) 9_666 3_655
C12 Cl2 Cl2 56.4(3) . 11_566
C12 Cl2 Cl2 56.4(3) 9_666 11_566
Cl2 Cl2 Cl2 90.000(1) 3_655 11_566
C2 C1 Ge1 175.2(4) . .
C1 C2 C3 177.7(5) . .
C4 C3 C2 178.3(5) . .
C3 C4 Ge1 174.4(4) . 11_556
C6 C5 C10 118.9(3) . .
C6 C5 Ge1 121.2(3) . .
C10 C5 Ge1 119.8(2) . .
C5 C6 C7 119.6(4) . .
C5 C6 H6 120.2 . .
C7 C6 H6 120.2 . .
C8 C7 C6 120.3(4) . .
C8 C7 H7 119.8 . .
C6 C7 H7 119.8 . .
C7 C8 C9 120.6(4) . .
C7 C8 H8 119.7 . .
C9 C8 H8 119.7 . .
C8 C9 C10 120.0(4) . .
C8 C9 H9 120.0 . .
C10 C9 H9 120.0 . .
C9 C10 C5 120.5(3) . .
C9 C10 H10 119.8 . .
C5 C10 H10 119.8 . .
C11 C11 C11 90.000(6) 3_655 11_567
C11 C11 C11 45.000(12) 3_655 9_667
C11 C11 C11 45.000(13) 11_567 9_667
C11 C11 Cl1 72.2(4) 3_655 9_667
C11 C11 Cl1 72.2(4) 11_567 9_667
C11 C11 Cl1 64.3(6) 9_667 9_667
C11 C11 Cl1 72.2(4) 3_655 .
C11 C11 Cl1 72.2(4) 11_567 .
C11 C11 Cl1 64.3(6) 9_667 .
Cl1 C11 Cl1 128.7(13) 9_667 .
Cl2 C12 Cl2 67.2(7) 3_655 9_666
Cl2 C12 Cl2 103.1(12) 3_655 11_566
Cl2 C12 Cl2 67.2(7) 9_666 11_566
Cl2 C12 Cl2 67.2(7) 3_655 .
Cl2 C12 Cl2 103.1(12) 9_666 .
Cl2 C12 Cl2 67.2(7) 11_566 .

loop_
_geom_bond_atom_site_label_1
_geom_bond_atom_site_label_2
_geom_bond_distance
_geom_bond_site_symmetry_2
Ge1 C1 1.896(4) .
Ge1 C4 1.915(4) 3
Ge1 C5 1.921(3) .
Ge1 C5 1.921(3) 10_556
Cl1 C11 1.592(9) 11_567
Cl1 C11 1.592(9) 9_667
Cl1 C11 1.592(9) 3_655
Cl1 C11 1.592(9) .
Cl2 C12 1.850(16) .
Cl2 C12 1.850(16) 9_666
Cl2 Cl2 2.048(8) 3_655
Cl2 Cl2 2.048(8) 11_566
C1 C2 1.209(6) .
C2 C3 1.369(6) .
C3 C4 1.203(6) .
C4 Ge1 1.915(4) 11_556
C5 C6 1.380(4) .
C5 C10 1.390(4) .
C6 C7 1.399(5) .
C6 H6 0.9500 .
C7 C8 1.351(6) .
C7 H7 0.9500 .
C8 C9 1.369(6) .
C8 H8 0.9500 .
C9 C10 1.374(5) .
C9 H9 0.9500 .
C10 H10 0.9500 .
C11 C11 0.97(3) 3_655
C11 C11 0.97(3) 11_567
C11 C11 1.38(4) 9_667
C11 Cl1 1.592(9) 9_667
C12 Cl2 1.850(16) 3_655
C12 Cl2 1.850(16) 9_666
C12 Cl2 1.850(16) 11_566

loop_
_geom_torsion_atom_site_label_1
_geom_torsion_atom_site_label_2
_geom_torsion_atom_site_label_3
_geom_torsion_atom_site_label_4
_geom_torsion
_geom_torsion_site_symmetry_1
_geom_torsion_site_symmetry_4
C10 C5 C6 C7 -0.7(6) . .
Ge1 C5 C6 C7 179.2(3) . .
C5 C6 C7 C8 0.6(7) . .
C6 C7 C8 C9 -0.2(7) . .
C7 C8 C9 C10 -0.1(6) . .
C8 C9 C10 C5 0.0(5) . .
C6 C5 C10 C9 0.4(5) . .
Ge1 C5 C10 C9 -179.5(3) . .
C11 Cl1 C11 C11 -95.9(3) 11_567 3_655
C11 Cl1 C11 C11 -47.97(15) 9_667 3_655
C11 Cl1 C11 C11 47.97(15) 9_667 11_567
C11 Cl1 C11 C11 95.9(3) 3_655 11_567
C11 Cl1 C11 C11 -47.97(15) 11_567 9_667
C11 Cl1 C11 C11 47.97(14) 3_655 9_667
C11 Cl1 C11 Cl1 -47.97(15) 11_567 9_667
C11 Cl1 C11 Cl1 0.000(3) 9_667 9_667
C11 Cl1 C11 Cl1 47.97(15) 3_655 9_667
C12 Cl2 C12 Cl2 -58.1(3) 9_666 3_655
Cl2 Cl2 C12 Cl2 -116.2(7) 11_566 3_655
C12 Cl2 C12 Cl2 -0.001(0) 9_666 9_666
Cl2 Cl2 C12 Cl2 58.1(3) 3_655 9_666
Cl2 Cl2 C12 Cl2 -58.1(3) 11_566 9_666
C12 Cl2 C12 Cl2 58.1(3) 9_666 11_566
Cl2 Cl2 C12 Cl2 116.2(7) 3_655 11_566
